data_7227687
loop_
_publ_author_name
'Hui, Yuan-Feng'
'Kang, Chun-Li'
'Tian, Tao'
'Dang, Song'
'Ai, Jing'
'Liu, Chao'
'Tian, Hong-Rui'
'Sun, Zhong-Ming'
'Gao, Chao-Ying'

_publ_section_title
;
 Metal--organic frameworks constructed from a tetrahedral silicon-based
 linker for selective adsorption of methylene blue
;
_journal_issue 11
_journal_name_full CrystEngComm
_journal_page_first 1564
_journal_paper_doi 10.1039/C6CE02639G
_journal_volume 19
_journal_year 2017
_chemical_formula_moiety 'C37 H22 N7 O11 Si Zn3, 2(C3 H7 N O), 2(O)'
_chemical_formula_sum 'C43 H44 N9 O15 Si Zn3'
_chemical_formula_weight 1151.07
_chemical_name_systematic
;
 ? 
;
_space_group_crystal_system monoclinic
_space_group_IT_number 14
_space_group_name_Hall '-P 2yn'
_space_group_name_H-M_alt 'P 1 21/n 1'
_symmetry_space_group_name_Hall '-P 2yn'
_symmetry_space_group_name_H-M 'P 1 21/n 1'
_atom_sites_solution_hydrogens geom
_audit_creation_date 2016-09-04
_audit_creation_method
;
Olex2 1.2-beta
(compiled 2016.07.26 svn.r3321 for OlexSys, GUI svn.r5221)
;
_audit_update_record
;
2016-09-04 deposited with the CCDC.
2017-02-15 downloaded from the CCDC.
;
_cell_angle_alpha 90
_cell_angle_beta 96.396(2)
_cell_angle_gamma 90
_cell_formula_units_Z 4
_cell_length_a 13.6983(9)
_cell_length_b 15.3878(9)
_cell_length_c 22.9945(15)
_cell_measurement_reflns_used 2643
_cell_measurement_temperature 296(2)
_cell_measurement_theta_max 22.528
_cell_measurement_theta_min 2.254
_cell_volume 4816.8(5)
_computing_cell_refinement 'SAINT v8.34A (Bruker, 2013)'
_computing_data_collection 'Bruker APEX2'
_computing_data_reduction 'SAINT v8.34A (Bruker, 2013)'
_computing_molecular_graphics 'Olex2 (Dolomanov et al., 2009)'
_computing_publication_material 'Olex2 (Dolomanov et al., 2009)'
_computing_structure_refinement 'XL (Sheldrick, 2008)'
_computing_structure_solution 'SHELXS-97 (Sheldrick, 1990)'
_diffrn_ambient_temperature 296.15
_diffrn_measured_fraction_theta_full 0.979
_diffrn_measured_fraction_theta_max 0.996
_diffrn_measurement_device_type 'Bruker APEX-II CCD'
_diffrn_measurement_method 'phi and omega scans'
_diffrn_radiation_type MoK\a
_diffrn_radiation_wavelength 0.71073
_diffrn_reflns_av_R_equivalents 0.0722
_diffrn_reflns_av_unetI/netI 0.0752
_diffrn_reflns_Laue_measured_fraction_full 0.979
_diffrn_reflns_Laue_measured_fraction_max 0.996
_diffrn_reflns_limit_h_max 16
_diffrn_reflns_limit_h_min -14
_diffrn_reflns_limit_k_max 18
_diffrn_reflns_limit_k_min -13
_diffrn_reflns_limit_l_max 27
_diffrn_reflns_limit_l_min -27
_diffrn_reflns_number 27776
_diffrn_reflns_point_group_measured_fraction_full 0.979
_diffrn_reflns_point_group_measured_fraction_max 0.996
_diffrn_reflns_theta_full 25.242
_diffrn_reflns_theta_max 25.080
_diffrn_reflns_theta_min 1.595
_exptl_absorpt_coefficient_mu 1.584
_exptl_absorpt_correction_T_max 0.7452
_exptl_absorpt_correction_T_min 0.6609
_exptl_absorpt_correction_type multi-scan
_exptl_absorpt_process_details
;
SADABS-2012/1 (Bruker,2012) was used for absorption correction.
wR2(int) was 0.0619 before and 0.0546 after correction.
The Ratio of minimum to maximum transmission is 0.8869.
The \l/2 correction factor is 0.0015.
;
_exptl_crystal_colour transparent
_exptl_crystal_density_diffrn 1.587
_exptl_crystal_density_method 'not measured'
_exptl_crystal_description plate
_exptl_crystal_F_000 2356
_exptl_crystal_size_max 0.05
_exptl_crystal_size_mid 0.04
_exptl_crystal_size_min 0.03
_refine_diff_density_max 0.555
_refine_diff_density_min -0.450
_refine_diff_density_rms 0.091
_refine_ls_extinction_method none
_refine_ls_goodness_of_fit_ref 1.014
_refine_ls_hydrogen_treatment constr
_refine_ls_matrix_type full
_refine_ls_number_parameters 644
_refine_ls_number_reflns 8545
_refine_ls_number_restraints 0
_refine_ls_restrained_S_all 1.014
_refine_ls_R_factor_all 0.0922
_refine_ls_R_factor_gt 0.0476
_refine_ls_shift/su_max 0.002
_refine_ls_shift/su_mean 0.000
_refine_ls_structure_factor_coef Fsqd
_refine_ls_weighting_details 'w=1/[\s^2^(Fo^2^)+(0.0563P)^2^] where P=(Fo^2^+2Fc^2^)/3'
_refine_ls_weighting_scheme calc
_refine_ls_wR_factor_gt 0.1087
_refine_ls_wR_factor_ref 0.1311
_reflns_Friedel_coverage 0.000
_reflns_number_gt 5270
_reflns_number_total 8545
_reflns_threshold_expression 'I > 2\s(I)'
_cod_data_source_file c6ce02639g2.cif
_cod_data_source_block 1
_cod_depositor_comments 'Adding full bibliography for 7227687--7227689.cif.'
_cod_database_code 7227687
_shelxl_version_number 2014-3
_shelx_space_group_comment
;
The symmetry employed for this shelxl refinement is uniquely defined
by the following loop, which should always be used as a source of
symmetry information in preference to the above space-group names.
They are only intended as comments.
;
_shelx_estimated_absorpt_t_max 0.954
_shelx_estimated_absorpt_t_min 0.925
_olex2_refinement_description
;
1. Fixed Uiso
 At 1.2 times of:
  All C(H) groups
 At 1.5 times of:
  All C(H,H,H) groups
2.a Aromatic/amide H refined with riding coordinates:
 C3(H3), C4(H4), C6(H6), C7(H7), C10(H10), C11(H11), C13(H13), C14(H14),
 C17(H17), C18(H18), C20(H20), C21(H21), C24(H24), C25(H25), C27(H27), C28(H28),
  C29(H29), C30(H30), C32(H32), C33(H33), C35(H35), C36(H36), C38(H38), C43(H43)
2.b Idealised Me refined as rotating group:
 C39(H39A,H39B,H39C), C40(H40A,H40B,H40C), C41(H41A,H41B,H41C), C42(H42A,H42B,
 H42C)
;
_olex2_submission_special_instructions 'No special instructions were received'

loop_
_space_group_symop_operation_xyz
'x, y, z'
'-x+1/2, y+1/2, -z+1/2'
'-x, -y, -z'
'x-1/2, -y-1/2, z-1/2'

loop_
_atom_site_label
_atom_site_type_symbol
_atom_site_fract_x
_atom_site_fract_y
_atom_site_fract_z
_atom_site_U_iso_or_equiv
_atom_site_adp_type
_atom_site_occupancy
_atom_site_site_symmetry_order
_atom_site_calc_flag
_atom_site_refinement_flags_posn
Zn1 Zn 0.77811(4) 0.39651(3) 1.18885(2) 0.02561(16) Uani 1 1 d .
Zn2 Zn 0.91468(4) 0.49779(3) 1.10001(2) 0.02607(16) Uani 1 1 d .
Zn3 Zn 0.76612(4) 0.60891(3) 1.18053(2) 0.02690(16) Uani 1 1 d .
Si1 Si 0.82419(9) -0.00522(8) 0.92039(5) 0.0220(3) Uani 1 1 d .
O1 O 0.8847(3) 0.3789(2) 1.06852(16) 0.0450(10) Uani 1 1 d .
O2 O 0.7753(3) 0.3167(2) 1.12080(15) 0.0431(10) Uani 1 1 d .
O3 O 0.8643(3) -0.4250(2) 1.02374(15) 0.0399(9) Uani 1 1 d .
O4 O 0.9039(3) -0.3549(2) 1.10540(15) 0.0476(10) Uani 1 1 d .
O5 O 1.1849(3) -0.0689(2) 0.74226(14) 0.0355(9) Uani 1 1 d .
O6 O 1.1585(2) 0.0730(2) 0.72661(15) 0.0376(9) Uani 1 1 d .
O7 O 0.4895(2) 0.0097(2) 0.68023(14) 0.0366(9) Uani 1 1 d .
O8 O 0.3883(3) 0.0527(2) 0.74430(14) 0.0353(9) Uani 1 1 d .
O9 O 0.7788(2) 0.50379(18) 1.13504(13) 0.0252(7) Uani 1 1 d .
O10 O 0.7685(5) 0.4712(6) 0.8725(3) 0.157(3) Uani 1 1 d .
O11 O 0.4969(6) 0.2524(5) 0.7214(6) 0.227(6) Uani 1 1 d .
O1W O 1.0528(3) 0.4926(2) 1.07110(16) 0.0495(10) Uani 1 1 d .
O2W O 0.8059(3) 0.2822(2) 1.23791(14) 0.0406(9) Uani 1 1 d .
O3W O 0.6807(3) 0.9893(2) 0.1363(2) 0.0712(14) Uani 1 1 d .
O4W O 0.6534(6) 0.4980(4) 0.0279(3) 0.155(3) Uani 1 1 d .
N1 N 0.6255(3) 0.8123(3) 1.09186(17) 0.0417(12) Uani 1 1 d .
N2 N 0.6521(3) 0.6750(3) 1.07194(16) 0.0306(10) Uani 1 1 d .
N3 N 0.6850(3) 0.6919(3) 1.12786(16) 0.0292(10) Uani 1 1 d .
N4 N 0.6694(3) 0.7740(3) 1.13989(17) 0.0406(12) Uani 1 1 d .
N5 N 0.3738(3) 0.8400(2) 0.73506(15) 0.0261(9) Uani 1 1 d .
N6 N 0.5089(3) 0.7678(3) 0.77239(18) 0.0436(12) Uani 1 1 d .
N7 N 0.4592(3) 0.8000(3) 0.81584(17) 0.0322(10) Uani 1 1 d .
N8 N 0.6423(6) 0.3940(6) 0.8929(4) 0.124(3) Uani 1 1 d .
N9 N 0.6530(6) 0.2140(5) 0.7213(3) 0.090(2) Uani 1 1 d .
C1 C 0.8292(4) 0.3182(3) 1.0801(2) 0.0301(12) Uani 1 1 d .
C2 C 0.8258(3) 0.2396(3) 1.0409(2) 0.0262(11) Uani 1 1 d .
C3 C 0.7632(4) 0.1707(3) 1.0488(2) 0.0307(12) Uani 1 1 d .
H3 H 0.7210 0.1735 1.0778 0.037 Uiso 1 1 calc R
C4 C 0.7639(4) 0.0988(3) 1.0140(2) 0.0326(12) Uani 1 1 d .
H4 H 0.7219 0.0530 1.0201 0.039 Uiso 1 1 calc R
C5 C 0.8251(3) 0.0913(3) 0.96946(19) 0.0251(11) Uani 1 1 d .
C6 C 0.8861(4) 0.1619(3) 0.9626(2) 0.0321(12) Uani 1 1 d .
H6 H 0.9281 0.1601 0.9335 0.039 Uiso 1 1 calc R
C7 C 0.8863(4) 0.2339(3) 0.9973(2) 0.0339(13) Uani 1 1 d .
H7 H 0.9280 0.2799 0.9912 0.041 Uiso 1 1 calc R
C8 C 0.8758(4) -0.3543(3) 1.0520(2) 0.0331(12) Uani 1 1 d .
C9 C 0.8567(3) -0.2699(3) 1.0214(2) 0.0273(11) Uani 1 1 d .
C10 C 0.8666(4) -0.1920(3) 1.0518(2) 0.0329(12) Uani 1 1 d .
H10 H 0.8817 -0.1927 1.0922 0.040 Uiso 1 1 calc R
C11 C 0.8543(4) -0.1140(3) 1.0232(2) 0.0299(12) Uani 1 1 d .
H11 H 0.8616 -0.0628 1.0447 0.036 Uiso 1 1 calc R
C12 C 0.8313(3) -0.1094(3) 0.96295(19) 0.0246(11) Uani 1 1 d .
C13 C 0.8185(4) -0.1883(3) 0.9330(2) 0.0389(14) Uani 1 1 d .
H13 H 0.8008 -0.1879 0.8928 0.047 Uiso 1 1 calc R
C14 C 0.8312(4) -0.2661(3) 0.9615(2) 0.0391(14) Uani 1 1 d .
H14 H 0.8227 -0.3175 0.9403 0.047 Uiso 1 1 calc R
C15 C 1.1432(3) 0.0023(3) 0.7519(2) 0.0271(11) Uani 1 1 d .
C16 C 1.0703(4) 0.0016(3) 0.7946(2) 0.0283(11) Uani 1 1 d .
C17 C 1.0714(4) -0.0626(3) 0.8371(2) 0.0345(13) Uani 1 1 d .
H17 H 1.1194 -0.1056 0.8391 0.041 Uiso 1 1 calc R
C18 C 1.0030(4) -0.0634(3) 0.8759(2) 0.0317(12) Uani 1 1 d .
H18 H 1.0063 -0.1065 0.9044 0.038 Uiso 1 1 calc R
C19 C 0.9271(3) -0.0008(3) 0.87412(19) 0.0242(10) Uani 1 1 d .
C20 C 0.9286(4) 0.0627(3) 0.8305(2) 0.0347(13) Uani 1 1 d .
H20 H 0.8800 0.1052 0.8273 0.042 Uiso 1 1 calc R
C21 C 0.9985(4) 0.0650(3) 0.7925(2) 0.0366(13) Uani 1 1 d .
H21 H 0.9977 0.1095 0.7651 0.044 Uiso 1 1 calc R
C22 C 0.4697(4) 0.0268(3) 0.7304(2) 0.0285(12) Uani 1 1 d .
C23 C 0.5522(4) 0.0151(3) 0.7792(2) 0.0267(11) Uani 1 1 d .
C24 C 0.5512(4) 0.0585(3) 0.8319(2) 0.0354(13) Uani 1 1 d .
H24 H 0.4975 0.0928 0.8385 0.042 Uiso 1 1 calc R
C25 C 0.6301(4) 0.0508(3) 0.8746(2) 0.0327(12) Uani 1 1 d .
H25 H 0.6287 0.0807 0.9096 0.039 Uiso 1 1 calc R
C26 C 0.7116(3) -0.0004(3) 0.86686(19) 0.0237(10) Uani 1 1 d .
C27 C 0.7093(4) -0.0442(3) 0.8132(2) 0.0357(13) Uani 1 1 d .
H27 H 0.7617 -0.0798 0.8065 0.043 Uiso 1 1 calc R
C28 C 0.6317(4) -0.0359(3) 0.7700(2) 0.0327(12) Uani 1 1 d .
H28 H 0.6329 -0.0649 0.7346 0.039 Uiso 1 1 calc R
C29 C 0.4548(4) 0.7937(3) 0.7254(2) 0.0396(14) Uani 1 1 d .
H29 H 0.4705 0.7813 0.6880 0.048 Uiso 1 1 calc R
C30 C 0.3799(4) 0.8418(3) 0.7929(2) 0.0338(13) Uani 1 1 d .
H30 H 0.3347 0.8688 0.8143 0.041 Uiso 1 1 calc R
C31 C 0.4963(4) 0.7879(3) 0.8761(2) 0.0337(13) Uani 1 1 d .
C32 C 0.4961(4) 0.8540(3) 0.9143(2) 0.0425(15) Uani 1 1 d .
H32 H 0.4702 0.9077 0.9019 0.051 Uiso 1 1 calc R
C33 C 0.5344(4) 0.8422(3) 0.9719(2) 0.0411(14) Uani 1 1 d .
H33 H 0.5338 0.8878 0.9984 0.049 Uiso 1 1 calc R
C34 C 0.5734(4) 0.7636(3) 0.9904(2) 0.0317(12) Uani 1 1 d .
C35 C 0.5736(5) 0.6974(4) 0.9503(2) 0.060(2) Uani 1 1 d .
H35 H 0.6002 0.6438 0.9622 0.072 Uiso 1 1 calc R
C36 C 0.5351(5) 0.7090(4) 0.8930(2) 0.065(2) Uani 1 1 d .
H36 H 0.5354 0.6637 0.8662 0.079 Uiso 1 1 calc R
C37 C 0.6166(3) 0.7508(3) 1.05105(19) 0.0266(11) Uani 1 1 d .
C38 C 0.7375(10) 0.4137(9) 0.9000(5) 0.167(6) Uani 1 1 d .
H38 H 0.7800 0.3825 0.9265 0.201 Uiso 1 1 calc R
C39 C 0.5660(8) 0.4413(7) 0.8605(6) 0.186(6) Uani 1 1 d .
H39A H 0.5246 0.4670 0.8868 0.279 Uiso 1 1 calc GR
H39B H 0.5278 0.4027 0.8342 0.279 Uiso 1 1 calc GR
H39C H 0.5939 0.4862 0.8385 0.279 Uiso 1 1 calc GR
C40 C 0.6136(8) 0.3177(9) 0.9259(6) 0.215(7) Uani 1 1 d .
H40A H 0.5642 0.2853 0.9022 0.323 Uiso 1 1 calc GR
H40B H 0.5879 0.3367 0.9609 0.323 Uiso 1 1 calc GR
H40C H 0.6700 0.2815 0.9360 0.323 Uiso 1 1 calc GR
C41 C 0.7235(8) 0.1607(7) 0.6978(4) 0.133(4) Uani 1 1 d .
H41A H 0.7482 0.1184 0.7264 0.200 Uiso 1 1 calc GR
H41B H 0.7767 0.1960 0.6875 0.200 Uiso 1 1 calc GR
H41C H 0.6932 0.1315 0.6635 0.200 Uiso 1 1 calc GR
C42 C 0.6914(10) 0.2566(7) 0.7751(4) 0.187(6) Uani 1 1 d .
H42A H 0.6429 0.2956 0.7871 0.281 Uiso 1 1 calc GR
H42B H 0.7494 0.2887 0.7688 0.281 Uiso 1 1 calc GR
H42C H 0.7075 0.2137 0.8049 0.281 Uiso 1 1 calc GR
C43 C 0.5610(7) 0.2162(6) 0.7005(6) 0.125(5) Uani 1 1 d .
H43 H 0.5437 0.1865 0.6656 0.150 Uiso 1 1 calc R

loop_
_atom_site_aniso_label
_atom_site_aniso_U_11
_atom_site_aniso_U_22
_atom_site_aniso_U_33
_atom_site_aniso_U_23
_atom_site_aniso_U_13
_atom_site_aniso_U_12
Zn1 0.0304(3) 0.0256(3) 0.0217(3) -0.0028(2) 0.0063(3) -0.0028(2)
Zn2 0.0333(3) 0.0247(3) 0.0206(3) 0.0002(2) 0.0050(2) -0.0015(2)
Zn3 0.0331(4) 0.0262(3) 0.0202(3) -0.0004(2) -0.0021(3) 0.0003(2)
Si1 0.0256(7) 0.0215(7) 0.0192(7) -0.0019(5) 0.0034(6) -0.0005(6)
O1 0.058(3) 0.030(2) 0.051(2) -0.0153(18) 0.026(2) -0.0170(18)
O2 0.069(3) 0.032(2) 0.031(2) -0.0092(16) 0.021(2) -0.0116(18)
O3 0.057(3) 0.028(2) 0.036(2) 0.0044(17) 0.0142(19) 0.0044(17)
O4 0.064(3) 0.041(2) 0.033(2) 0.0129(17) -0.011(2) -0.0061(19)
O5 0.043(2) 0.037(2) 0.028(2) 0.0003(15) 0.0141(17) 0.0034(17)
O6 0.037(2) 0.037(2) 0.042(2) 0.0054(17) 0.0183(18) 0.0040(16)
O7 0.035(2) 0.056(2) 0.0182(19) 0.0007(16) -0.0007(16) 0.0005(17)
O8 0.034(2) 0.041(2) 0.028(2) -0.0006(16) -0.0038(17) 0.0090(17)
O9 0.0269(18) 0.0281(18) 0.0208(17) -0.0014(14) 0.0042(14) 0.0023(14)
O10 0.107(6) 0.238(9) 0.121(6) 0.015(6) -0.003(5) -0.071(6)
O11 0.117(7) 0.122(7) 0.462(17) 0.126(8) 0.126(9) 0.035(5)
O1W 0.037(2) 0.073(3) 0.042(2) -0.0141(19) 0.0142(19) -0.0087(19)
O2W 0.062(3) 0.027(2) 0.032(2) 0.0059(15) 0.0032(19) -0.0072(17)
O3W 0.075(3) 0.056(3) 0.083(4) -0.003(2) 0.010(3) -0.005(2)
O4W 0.210(8) 0.100(5) 0.135(6) -0.011(4) -0.072(6) 0.011(4)
N1 0.059(3) 0.038(3) 0.025(2) -0.001(2) -0.005(2) 0.011(2)
N2 0.035(3) 0.039(3) 0.016(2) -0.0001(17) -0.0067(19) 0.0044(19)
N3 0.032(2) 0.033(3) 0.021(2) 0.0020(18) -0.0031(19) 0.0057(19)
N4 0.062(3) 0.033(3) 0.023(2) -0.0031(19) -0.008(2) 0.014(2)
N5 0.032(2) 0.026(2) 0.020(2) 0.0007(16) 0.0013(19) 0.0008(18)
N6 0.056(3) 0.050(3) 0.023(2) -0.003(2) -0.003(2) 0.020(2)
N7 0.040(3) 0.032(2) 0.023(2) -0.0021(18) -0.004(2) 0.003(2)
N8 0.061(5) 0.151(8) 0.158(8) 0.028(6) 0.004(5) -0.029(5)
N9 0.100(6) 0.089(5) 0.083(5) 0.017(4) 0.018(5) -0.021(5)
C1 0.036(3) 0.030(3) 0.024(3) -0.002(2) 0.002(2) 0.004(2)
C2 0.028(3) 0.026(3) 0.024(3) -0.005(2) 0.000(2) 0.000(2)
C3 0.036(3) 0.032(3) 0.026(3) -0.005(2) 0.011(2) -0.005(2)
C4 0.039(3) 0.030(3) 0.031(3) -0.006(2) 0.011(2) -0.008(2)
C5 0.024(3) 0.028(3) 0.021(3) 0.000(2) -0.003(2) 0.001(2)
C6 0.033(3) 0.036(3) 0.029(3) -0.012(2) 0.012(2) -0.004(2)
C7 0.031(3) 0.030(3) 0.042(3) -0.006(2) 0.007(3) -0.009(2)
C8 0.029(3) 0.036(3) 0.034(3) 0.011(2) 0.006(2) -0.002(2)
C9 0.029(3) 0.025(3) 0.029(3) 0.003(2) 0.006(2) -0.004(2)
C10 0.043(3) 0.035(3) 0.020(3) 0.005(2) 0.000(2) -0.003(2)
C11 0.034(3) 0.025(3) 0.030(3) -0.002(2) -0.002(2) 0.000(2)
C12 0.028(3) 0.023(3) 0.023(3) 0.001(2) 0.001(2) 0.000(2)
C13 0.067(4) 0.028(3) 0.021(3) 0.000(2) 0.001(3) -0.001(3)
C14 0.061(4) 0.029(3) 0.027(3) -0.003(2) 0.002(3) -0.004(3)
C15 0.026(3) 0.030(3) 0.025(3) 0.000(2) 0.001(2) 0.001(2)
C16 0.032(3) 0.031(3) 0.021(3) -0.001(2) 0.003(2) 0.000(2)
C17 0.031(3) 0.042(3) 0.032(3) 0.001(2) 0.011(2) 0.008(2)
C18 0.032(3) 0.029(3) 0.035(3) 0.009(2) 0.007(2) 0.005(2)
C19 0.029(3) 0.025(3) 0.018(2) -0.002(2) 0.003(2) 0.001(2)
C20 0.038(3) 0.030(3) 0.037(3) 0.007(2) 0.011(3) 0.010(2)
C21 0.040(3) 0.035(3) 0.036(3) 0.008(2) 0.011(3) 0.003(2)
C22 0.033(3) 0.024(3) 0.027(3) 0.001(2) -0.002(2) -0.005(2)
C23 0.029(3) 0.028(3) 0.022(3) 0.000(2) 0.002(2) 0.001(2)
C24 0.029(3) 0.044(3) 0.032(3) -0.006(2) -0.001(2) 0.009(2)
C25 0.034(3) 0.040(3) 0.023(3) -0.008(2) 0.000(2) -0.001(2)
C26 0.028(3) 0.019(2) 0.024(3) 0.002(2) 0.002(2) -0.001(2)
C27 0.031(3) 0.043(3) 0.032(3) -0.010(2) -0.003(2) 0.010(2)
C28 0.038(3) 0.035(3) 0.024(3) -0.009(2) 0.001(2) 0.007(2)
C29 0.055(4) 0.041(3) 0.022(3) -0.007(2) 0.000(3) 0.012(3)
C30 0.036(3) 0.042(3) 0.022(3) 0.002(2) -0.001(2) 0.001(2)
C31 0.036(3) 0.041(3) 0.021(3) 0.010(2) -0.006(2) 0.001(2)
C32 0.059(4) 0.034(3) 0.032(3) 0.001(2) -0.010(3) 0.007(3)
C33 0.060(4) 0.030(3) 0.030(3) -0.002(2) -0.008(3) 0.011(3)
C34 0.038(3) 0.035(3) 0.021(3) 0.000(2) 0.001(2) 0.003(2)
C35 0.103(5) 0.036(4) 0.032(3) 0.000(3) -0.025(3) 0.023(3)
C36 0.120(6) 0.042(4) 0.027(3) -0.005(3) -0.025(4) 0.021(4)
C37 0.029(3) 0.030(3) 0.020(3) 0.001(2) -0.001(2) 0.003(2)
C38 0.138(11) 0.227(15) 0.135(10) 0.068(9) 0.007(8) -0.100(10)
C39 0.122(10) 0.153(12) 0.268(17) 0.022(11) -0.048(11) 0.024(8)
C40 0.131(11) 0.245(16) 0.271(17) 0.121(13) 0.031(11) -0.060(11)
C41 0.122(9) 0.150(10) 0.129(9) 0.051(7) 0.024(7) 0.031(8)
C42 0.309(19) 0.150(11) 0.103(9) -0.006(8) 0.023(11) -0.073(11)
C43 0.063(6) 0.088(7) 0.220(13) 0.083(8) 0.003(8) -0.016(5)

loop_
_atom_type_symbol
_atom_type_description
_atom_type_scat_dispersion_real
_atom_type_scat_dispersion_imag
_atom_type_scat_source
C C 0.0033 0.0016 'International Tables Vol C Tables 4.2.6.8 and 6.1.1.4'
H H 0.0000 0.0000 'International Tables Vol C Tables 4.2.6.8 and 6.1.1.4'
N N 0.0061 0.0033 'International Tables Vol C Tables 4.2.6.8 and 6.1.1.4'
O O 0.0106 0.0060 'International Tables Vol C Tables 4.2.6.8 and 6.1.1.4'
Si Si 0.0817 0.0704 'International Tables Vol C Tables 4.2.6.8 and 6.1.1.4'
Zn Zn 0.2839 1.4301 'International Tables Vol C Tables 4.2.6.8 and 6.1.1.4'

loop_
_geom_angle_atom_site_label_1
_geom_angle_atom_site_label_2
_geom_angle_atom_site_label_3
_geom_angle
_geom_angle_site_symmetry_1
_geom_angle_site_symmetry_3
O2 Zn1 O6 122.96(15) . 4_566
O2 Zn1 O8 133.12(16) . 4_666
O2 Zn1 O9 91.32(13) . .
O2 Zn1 O2W 83.79(14) . .
O6 Zn1 O8 103.08(14) 4_566 4_666
O6 Zn1 O9 97.57(13) 4_566 .
O6 Zn1 O2W 94.10(14) 4_566 .
O8 Zn1 O9 90.92(13) 4_666 .
O8 Zn1 O2W 84.69(13) 4_666 .
O9 Zn1 O2W 168.20(14) . .
O1 Zn2 O3 100.08(14) . 1_565
O1 Zn2 O4 157.22(14) . 1_565
O1 Zn2 O7 110.12(15) . 4_666
O1 Zn2 O9 91.39(13) . .
O1 Zn2 O1W 90.37(14) . .
O1 Zn2 C8 129.44(17) . 1_565
O3 Zn2 O4 58.76(12) 1_565 1_565
O3 Zn2 C8 29.69(14) 1_565 1_565
O4 Zn2 C8 29.08(14) 1_565 1_565
O7 Zn2 O3 149.05(14) 4_666 1_565
O7 Zn2 O4 92.08(13) 4_666 1_565
O7 Zn2 O9 91.92(13) 4_666 .
O7 Zn2 O1W 84.37(15) 4_666 .
O7 Zn2 C8 120.42(15) 4_666 1_565
O9 Zn2 O3 94.00(13) . 1_565
O9 Zn2 O4 82.55(13) . 1_565
O9 Zn2 C8 88.60(14) . 1_565
O1W Zn2 O3 88.94(15) . 1_565
O1W Zn2 O4 97.05(15) . 1_565
O1W Zn2 O9 176.26(13) . .
O1W Zn2 C8 92.83(16) . 1_565
O5 Zn3 N3 108.07(15) 4_566 .
O9 Zn3 O5 102.49(13) . 4_566
O9 Zn3 N3 106.34(14) . .
O9 Zn3 N5 124.33(14) . 4_676
N5 Zn3 O5 96.12(15) 4_676 4_566
N5 Zn3 N3 116.75(16) 4_676 .
C5 Si1 C12 111.7(2) . .
C19 Si1 C5 111.3(2) . .
C19 Si1 C12 109.3(2) . .
C19 Si1 C26 104.2(2) . .
C26 Si1 C5 108.5(2) . .
C26 Si1 C12 111.7(2) . .
C1 O1 Zn2 135.5(3) . .
C1 O2 Zn1 128.0(3) . .
C8 O3 Zn2 92.6(3) . 1_545
C8 O4 Zn2 88.2(3) . 1_545
C15 O5 Zn3 133.5(3) . 4_665
C15 O6 Zn1 126.2(3) . 4_665
C22 O7 Zn2 136.2(3) . 4_565
C22 O8 Zn1 125.7(3) . 4_565
Zn1 O9 Zn2 104.87(13) . .
Zn3 O9 Zn1 109.66(14) . .
Zn3 O9 Zn2 112.13(14) . .
C37 N1 N4 105.5(4) . .
C37 N2 N3 104.2(4) . .
N2 N3 Zn3 124.0(3) . .
N4 N3 Zn3 125.2(3) . .
N4 N3 N2 110.1(3) . .
N3 N4 N1 108.6(4) . .
C29 N5 Zn3 131.9(3) . 4_575
C30 N5 Zn3 125.7(3) . 4_575
C30 N5 C29 102.4(4) . .
C29 N6 N7 102.3(4) . .
N6 N7 C31 120.6(4) . .
C30 N7 N6 109.8(4) . .
C30 N7 C31 129.6(4) . .
C38 N8 C39 127.1(10) . .
C38 N8 C40 115.6(9) . .
C39 N8 C40 117.2(9) . .
C41 N9 C42 113.0(9) . .
C43 N9 C41 123.2(10) . .
C43 N9 C42 123.4(11) . .
O1 C1 O2 126.4(5) . .
O1 C1 C2 116.8(5) . .
O2 C1 C2 116.8(4) . .
C3 C2 C1 120.9(5) . .
C7 C2 C1 120.5(4) . .
C7 C2 C3 118.6(4) . .
C4 C3 C2 119.8(5) . .
C3 C4 C5 122.6(5) . .
C4 C5 Si1 123.0(4) . .
C6 C5 Si1 121.2(4) . .
C6 C5 C4 115.8(4) . .
C7 C6 C5 122.0(5) . .
C6 C7 C2 121.1(5) . .
O3 C8 Zn2 57.7(2) . 1_545
O3 C8 C9 120.1(4) . .
O4 C8 Zn2 62.7(3) . 1_545
O4 C8 O3 120.4(5) . .
O4 C8 C9 119.5(5) . .
C9 C8 Zn2 176.7(4) . 1_545
C10 C9 C8 121.0(4) . .
C14 C9 C8 121.3(4) . .
C14 C9 C10 117.7(4) . .
C11 C10 C9 121.1(4) . .
C10 C11 C12 121.7(4) . .
C11 C12 Si1 123.8(3) . .
C11 C12 C13 116.7(4) . .
C13 C12 Si1 119.3(3) . .
C14 C13 C12 121.5(5) . .
C13 C14 C9 121.2(5) . .
O5 C15 C16 117.4(4) . .
O6 C15 O5 124.4(5) . .
O6 C15 C16 118.2(4) . .
C17 C16 C15 121.2(4) . .
C21 C16 C15 120.2(4) . .
C21 C16 C17 118.6(5) . .
C18 C17 C16 120.8(5) . .
C17 C18 C19 122.1(4) . .
C18 C19 Si1 124.1(3) . .
C20 C19 Si1 120.5(4) . .
C20 C19 C18 115.2(4) . .
C21 C20 C19 122.9(5) . .
C20 C21 C16 120.4(5) . .
O7 C22 O8 126.4(5) . .
O7 C22 C23 116.2(5) . .
O8 C22 C23 117.4(4) . .
C24 C23 C22 120.8(4) . .
C28 C23 C22 119.5(4) . .
C28 C23 C24 119.6(4) . .
C25 C24 C23 119.7(5) . .
C24 C25 C26 122.2(4) . .
C25 C26 Si1 123.6(3) . .
C25 C26 C27 116.3(4) . .
C27 C26 Si1 119.9(4) . .
C28 C27 C26 122.0(5) . .
C27 C28 C23 120.1(4) . .
N6 C29 N5 115.2(5) . .
N7 C30 N5 110.4(5) . .
C32 C31 N7 120.4(4) . .
C32 C31 C36 121.1(5) . .
C36 C31 N7 118.4(5) . .
C31 C32 C33 119.8(5) . .
C34 C33 C32 120.4(5) . .
C33 C34 C35 118.5(5) . .
C33 C34 C37 121.0(4) . .
C35 C34 C37 120.5(4) . .
C34 C35 C36 121.1(5) . .
C31 C36 C35 119.0(5) . .
N1 C37 N2 111.6(4) . .
N1 C37 C34 124.8(4) . .
N2 C37 C34 123.6(4) . .
O10 C38 N8 120.4(12) . .
O11 C43 N9 126.4(15) . .

loop_
_geom_bond_atom_site_label_1
_geom_bond_atom_site_label_2
_geom_bond_distance
_geom_bond_site_symmetry_2
Zn1 O2 1.986(3) .
Zn1 O6 1.993(3) 4_566
Zn1 O8 2.021(3) 4_666
Zn1 O9 2.064(3) .
Zn1 O2W 2.102(3) .
Zn2 O1 1.994(3) .
Zn2 O3 2.166(3) 1_565
Zn2 O4 2.275(4) 1_565
Zn2 O7 2.011(3) 4_666
Zn2 O9 2.111(3) .
Zn2 O1W 2.075(4) .
Zn2 C8 2.560(5) 1_565
Zn3 O5 1.996(3) 4_566
Zn3 O9 1.944(3) .
Zn3 N3 2.008(4) .
Zn3 N5 1.988(4) 4_676
Si1 C5 1.865(5) .
Si1 C12 1.876(4) .
Si1 C19 1.859(5) .
Si1 C26 1.864(5) .
O1 C1 1.252(6) .
O2 C1 1.255(6) .
O3 Zn2 2.166(3) 1_545
O3 C8 1.269(6) .
O4 Zn2 2.275(4) 1_545
O4 C8 1.245(6) .
O5 Zn3 1.996(3) 4_665
O5 C15 1.267(5) .
O6 Zn1 1.993(3) 4_665
O6 C15 1.261(5) .
O7 Zn2 2.011(3) 4_565
O7 C22 1.244(6) .
O8 Zn1 2.021(3) 4_565
O8 C22 1.259(6) .
O10 C38 1.193(10) .
O11 C43 1.187(13) .
N1 N4 1.334(5) .
N1 C37 1.330(6) .
N2 N3 1.340(5) .
N2 C37 1.332(5) .
N3 N4 1.316(5) .
N5 Zn3 1.989(4) 4_575
N5 C29 1.358(6) .
N5 C30 1.323(6) .
N6 N7 1.363(6) .
N6 C29 1.301(6) .
N7 C30 1.321(6) .
N7 C31 1.434(6) .
N8 C38 1.331(12) .
N8 C39 1.415(11) .
N8 C40 1.475(12) .
N9 C41 1.419(11) .
N9 C42 1.445(10) .
N9 C43 1.298(10) .
C1 C2 1.506(6) .
C2 C3 1.389(6) .
C2 C7 1.373(7) .
C3 C4 1.367(6) .
C4 C5 1.399(6) .
C5 C6 1.390(6) .
C6 C7 1.365(6) .
C8 Zn2 2.560(5) 1_545
C8 C9 1.487(6) .
C9 C10 1.386(6) .
C9 C14 1.384(6) .
C10 C11 1.370(6) .
C11 C12 1.387(6) .
C12 C13 1.397(6) .
C13 C14 1.367(6) .
C15 C16 1.476(7) .
C16 C17 1.389(6) .
C16 C21 1.383(6) .
C17 C18 1.364(7) .
C18 C19 1.415(6) .
C19 C20 1.403(6) .
C20 C21 1.367(7) .
C22 C23 1.512(6) .
C23 C24 1.385(6) .
C23 C28 1.378(6) .
C24 C25 1.382(6) .
C25 C26 1.395(7) .
C26 C27 1.403(6) .
C27 C28 1.377(6) .
C31 C32 1.345(7) .
C31 C36 1.364(7) .
C32 C33 1.383(6) .
C33 C34 1.370(6) .
C34 C35 1.373(7) .
C34 C37 1.467(6) .
C35 C36 1.376(7) .
